data_4117222
loop_
_publ_author_name
'Tohru Koike'
'Tomohiko Watanabe'
'Shin Aoki'
'Eiichi Kimura'
'Motoo Shiro'

_publ_contact_author
;
    Eiichi Kimura
 Department of Medicinal Chemistry, Hiroshima University,
Kasumi 1-2-3, Minami-ku, Hiroshima, 734, Japan
;
_publ_contact_author_email ' ekimura@ipc.hiroshima-u.ac.jp '
_publ_contact_author_fax (JP)-82-257-5324
_publ_contact_author_phone ' (JP)-82-257-5320 '
_publ_section_title
;
 A Novel Biomimetic Zinc(II)-Fluorophore, Dansylamidoethyl-Pendant
 Macrocyclic Tetraamine 1,4,7,10-Tetraazacyclododecane (Cyclen)
;
_journal_name_full 'Journal of the American Chemical Society'
_journal_page_first 12696
_journal_page_last 12703
_journal_paper_doi 10.1021/ja962527a
_journal_volume 118
_journal_year 1996
_chemical_compound_source 'Dansylamidoethyl-cyclen Zn'
_chemical_formula_analytical 'C22 H35 Cl N6 O6 S Zn '
_chemical_formula_moiety
;
C22 H35 N6 O2 S Zn 1+, Cl O4 1-
;
_chemical_formula_sum 'C22 H35 Cl N6 O6 S Zn'
_chemical_formula_weight 612.45
_chemical_name_common ZnL
_space_group_IT_number 33
_symmetry_cell_setting orthorhombic
_symmetry_Int_Tables_number 33
_symmetry_space_group_name_Hall 'P 2c -2n'
_symmetry_space_group_name_H-M 'P n a 21'
_audit_creation_date 'Mon Jun 10 11:05:47 1996'
_audit_creation_method 'from TEXRAY.INF file'
_cell_angle_alpha 90
_cell_angle_beta 90
_cell_angle_gamma 90
_cell_formula_units_Z 4
_cell_length_a 23.777(3)
_cell_length_b 12.744(5)
_cell_length_c 9.092(3)
_cell_measurement_reflns_used 14
_cell_measurement_temperature 296.2
_cell_measurement_theta_max 30.0
_cell_measurement_theta_min 29.7
_cell_volume 2755.0(15)
_computing_cell_refinement 'Rigaku/AFC Diffractometer Control'
_computing_data_collection 'Rigaku/AFC Diffractometer Control'
_computing_data_reduction teXsan
_computing_molecular_graphics 'ORTEP (Johnson, 1976)'
_computing_publication_material teXsan
_computing_structure_refinement teXsan
_computing_structure_solution 'SIR92 (Altomare, 1994)'
_diffrn_ambient_temperature 296.2
_diffrn_measurement_device 'Rigaku AFC7R'
_diffrn_measurement_method \w-2\q
_diffrn_orient_matrix_UB_11 -0.02106
_diffrn_orient_matrix_UB_12 0.06536
_diffrn_orient_matrix_UB_13 0.02594
_diffrn_orient_matrix_UB_21 -0.03382
_diffrn_orient_matrix_UB_22 -0.04303
_diffrn_orient_matrix_UB_23 0.02523
_diffrn_orient_matrix_UB_31 0.01347
_diffrn_orient_matrix_UB_32 -0.00587
_diffrn_orient_matrix_UB_33 0.10386
_diffrn_radiation_detector 'scintillation counter'
_diffrn_radiation_monochromator filter
_diffrn_radiation_source 'Rigaku rotating anode'
_diffrn_radiation_type 'Cu K\a'
_diffrn_radiation_wavelength 1.5418
_diffrn_reflns_av_R_equivalents 0.00
_diffrn_reflns_av_sigmaI/netI 0.041
_diffrn_reflns_limit_h_max 26
_diffrn_reflns_limit_h_min 0
_diffrn_reflns_limit_k_max 0
_diffrn_reflns_limit_k_min -14
_diffrn_reflns_limit_l_max 10
_diffrn_reflns_limit_l_min 0
_diffrn_reflns_number 2379
_diffrn_reflns_reduction_process 'Lp corrections applied'
_diffrn_reflns_theta_max 60.05
_diffrn_reflns_theta_min 2.00
_diffrn_standards_decay_% -0.52
_diffrn_standards_interval_count 150
_diffrn_standards_number 3
_exptl_absorpt_coefficient_mu 3.247
_exptl_absorpt_correction_T_max 0.998
_exptl_absorpt_correction_T_min 0.755
_exptl_absorpt_correction_type '\y scans (North, 1968)'
_exptl_crystal_colour colorless
_exptl_crystal_density_diffrn 1.476
_exptl_crystal_description prismatic
_exptl_crystal_F_000 1280.00
_exptl_crystal_size_max 0.450
_exptl_crystal_size_mid 0.250
_exptl_crystal_size_min 0.200
_refine_diff_density_max 0.34
_refine_diff_density_min -0.22
_refine_ls_extinction_coef 0.006(3)
_refine_ls_extinction_method
;          
 Zachariasen(1967) type 2 gaussian isotropic
;
_refine_ls_goodness_of_fit_obs 1.311
_refine_ls_hydrogen_treatment noref
_refine_ls_matrix_type full
_refine_ls_number_constraints 0
_refine_ls_number_parameters 334
_refine_ls_number_reflns 2040
_refine_ls_number_restraints 0
_refine_ls_R_factor_obs 0.0318
_refine_ls_shift/esd_max 0.0040
_refine_ls_shift/esd_mean 0.0020
_refine_ls_structure_factor_coef F
_refine_ls_weighting_details 'w = 1/[\s^2^(Fo) + 0.00084|Fo|^2^]'
_refine_ls_weighting_scheme calc
_refine_ls_wR_factor_obs 0.0474
_reflns_number_observed 2040
_reflns_number_total 2379
_reflns_observed_criterion >3.0sigma(I)
_cod_data_source_file ja962527a.cif
_cod_data_source_block C22H35ClN6O6SZn
_cod_depositor_comments
;
The following automatic conversions were performed:

'_refine_ls_weighting_scheme' value 'w = 1/[\s^2^(Fo) +
0.00084|Fo|^2^]' was changed to 'calc'. New tag
'_refine_ls_weighting_details' was created. The value of the new tag
was set to 'w = 1/[\s^2^(Fo) + 0.00084|Fo|^2^]'.

Automatic conversion script
Id: cif_fix_values 3143 2015-03-26 13:38:13Z robertas 
;
_cod_original_cell_volume 2755(2)
_cod_original_sg_symbol_H-M 'P n a 21 '
_cod_original_formula_sum 'C22 H35 Cl N6 O6 S Zn '
_cod_database_code 4117222

loop_
_symmetry_equiv_pos_as_xyz
'   +x,   +y,   +z'
'   -x,   -y,1/2+z'
1/2-x,1/2+y,1/2+z
'1/2+x,1/2-y,   +z'

loop_
_atom_site_aniso_label
_atom_site_aniso_U_11
_atom_site_aniso_U_22
_atom_site_aniso_U_33
_atom_site_aniso_U_12
_atom_site_aniso_U_13
_atom_site_aniso_U_23
Zn(1) 0.0379(3) 0.0473(3) 0.0544(3) 0.0030(2) -0.0031(3) 0.0000(4)
Cl(1) 0.0438(6) 0.0667(7) 0.0759(8) -0.0012(5) 0.0051(6) 0.0039(7)
S(16) 0.0423(5) 0.0521(6) 0.0706(7) 0.0041(4) -0.0063(7) 0.0095(7)
O(27) 0.060(2) 0.090(3) 0.100(3) -0.001(2) 0.007(2) 0.050(3)
O(28) 0.065(2) 0.053(2) 0.094(3) 0.011(2) -0.026(2) -0.014(2)
O(32) 0.103(5) 0.26(1) 0.175(8) -0.058(6) 0.017(5) -0.126(8)
O(33) 0.051(2) 0.107(3) 0.092(3) -0.019(2) 0.001(2) 0.012(3)
O(34) 0.073(3) 0.123(4) 0.33(1) 0.036(3) 0.061(6) 0.106(7)
O(35) 0.099(4) 0.120(4) 0.119(5) -0.022(3) 0.000(3) 0.052(4)
N(1) 0.046(2) 0.075(3) 0.051(2) -0.002(2) -0.006(2) -0.002(2)
N(4) 0.054(3) 0.071(3) 0.084(4) 0.008(2) 0.020(3) 0.020(3)
N(7) 0.071(3) 0.062(3) 0.067(3) 0.008(2) -0.016(3) -0.009(2)
N(10) 0.053(3) 0.062(2) 0.066(3) 0.001(2) 0.009(2) 0.010(2)
N(15) 0.041(2) 0.058(2) 0.053(2) 0.008(2) -0.004(2) -0.004(2)
N(29) 0.065(2) 0.049(2) 0.072(4) -0.002(2) -0.003(2) 0.017(2)
C(2) 0.065(4) 0.133(6) 0.054(3) 0.003(4) -0.006(3) 0.020(4)
C(3) 0.064(4) 0.097(5) 0.099(5) 0.012(4) 0.016(4) 0.044(4)
C(5) 0.096(5) 0.050(3) 0.16(1) -0.003(3) 0.038(6) 0.019(4)
C(6) 0.089(5) 0.057(3) 0.108(5) 0.011(3) 0.000(5) -0.001(4)
C(8) 0.090(5) 0.085(4) 0.069(4) 0.016(4) 0.011(4) -0.021(4)
C(9) 0.061(3) 0.078(4) 0.095(5) 0.006(3) 0.024(4) 0.000(4)
C(11) 0.054(3) 0.069(3) 0.092(4) -0.010(2) 0.004(4) -0.007(4)
C(12) 0.044(3) 0.083(4) 0.076(4) -0.010(3) -0.007(3) -0.013(3)
C(13) 0.062(3) 0.077(4) 0.067(4) 0.003(3) -0.013(3) -0.021(3)
C(14) 0.056(3) 0.086(4) 0.068(3) 0.017(3) -0.004(3) -0.017(3)
C(17) 0.038(2) 0.049(2) 0.058(3) 0.003(2) -0.004(2) 0.004(2)
C(18) 0.051(3) 0.079(3) 0.063(3) 0.013(2) 0.016(3) 0.016(4)
C(19) 0.060(3) 0.078(3) 0.070(4) 0.023(3) 0.019(3) 0.003(3)
C(20) 0.049(3) 0.052(3) 0.071(3) 0.013(2) 0.009(3) 0.008(3)
C(21) 0.048(3) 0.046(2) 0.061(3) -0.010(2) 0.005(3) 0.005(2)
C(22) 0.060(3) 0.083(3) 0.063(3) -0.011(2) 0.012(4) 0.011(3)
C(23) 0.042(3) 0.095(4) 0.062(3) 0.005(3) 0.013(3) -0.008(3)
C(24) 0.038(2) 0.069(3) 0.060(3) 0.010(2) 0.002(2) -0.010(3)
C(25) 0.035(2) 0.043(2) 0.053(3) 0.001(2) 0.000(2) -0.003(2)
C(26) 0.037(2) 0.042(2) 0.062(3) -0.003(2) 0.001(2) 0.001(2)
C(30) 0.090(5) 0.070(4) 0.087(5) 0.001(3) 0.007(4) 0.026(4)
C(31) 0.069(3) 0.077(3) 0.107(5) 0.001(3) -0.029(5) 0.034(5)

loop_
_atom_site_label
_atom_site_fract_x
_atom_site_fract_y
_atom_site_fract_z
_atom_site_U_iso_or_equiv
_atom_site_thermal_displace_type
_atom_site_calc_flag
_atom_site_calc_attached_atom
_atom_site_occupancy
_atom_site_refinement_flags
Zn(1) 0.10638(2) 0.08908(4) 0.0000 0.0465(2) Uani d . 1.00 S
Cl(1) 0.20901(5) 0.3303(1) -0.4203(2) 0.0621(4) Uani d . 1.00 .
S(16) -0.01638(4) 0.15066(9) -0.0052(2) 0.0550(3) Uani d . 1.00 .
O(27) -0.0500(2) 0.1162(4) 0.1171(6) 0.084(1) Uani d . 1.00 .
O(28) -0.0098(2) 0.0776(3) -0.1282(6) 0.071(1) Uani d . 1.00 .
O(32) 0.2199(3) 0.4114(8) -0.320(1) 0.179(4) Uani d . 1.00 .
O(33) 0.1562(2) 0.2819(4) -0.3907(6) 0.083(1) Uani d . 1.00 .
O(34) 0.2520(3) 0.2612(5) -0.414(1) 0.175(4) Uani d . 1.00 .
O(35) 0.2070(3) 0.3808(5) -0.5592(8) 0.113(2) Uani d . 1.00 .
N(1) 0.1450(2) 0.1562(4) 0.1927(5) 0.057(1) Uani d . 1.00 .
N(4) 0.0993(2) -0.0459(5) 0.1402(7) 0.070(2) Uani d . 1.00 .
N(7) 0.1206(2) -0.0247(4) -0.1607(7) 0.066(2) Uani d . 1.00 .
N(10) 0.1780(2) 0.1612(4) -0.1017(6) 0.060(1) Uani d . 1.00 .
N(15) 0.0440(2) 0.1863(3) 0.0412(5) 0.050(1) Uani d . 1.00 .
N(29) -0.1076(2) 0.4939(3) -0.4757(7) 0.062(1) Uani d . 1.00 .
C(2) 0.1387(3) 0.0801(7) 0.3149(8) 0.084(2) Uani d . 1.00 .
C(3) 0.1418(3) -0.0310(6) 0.2556(9) 0.086(2) Uani d . 1.00 .
C(5) 0.1033(3) -0.1380(5) 0.044(1) 0.101(3) Uani d . 1.00 .
C(6) 0.1385(3) -0.1194(5) -0.088(1) 0.085(2) Uani d . 1.00 .
C(8) 0.1676(3) 0.0121(6) -0.2582(8) 0.081(2) Uani d . 1.00 .
C(9) 0.2091(3) 0.0768(5) -0.1734(9) 0.078(2) Uani d . 1.00 .
C(11) 0.2114(2) 0.2212(4) 0.007(1) 0.072(2) Uani d . 1.00 .
C(12) 0.2041(2) 0.1768(5) 0.1584(8) 0.068(2) Uani d . 1.00 .
C(13) 0.1115(2) 0.2555(5) 0.2178(7) 0.068(2) Uani d . 1.00 .
C(14) 0.0499(2) 0.2385(5) 0.1844(7) 0.070(2) Uani d . 1.00 .
C(17) -0.0529(2) 0.2631(4) -0.0742(6) 0.048(1) Uani d . 1.00 .
C(18) -0.0947(2) 0.3030(4) 0.0092(9) 0.064(1) Uani d . 1.00 .
C(19) -0.1259(3) 0.3901(5) -0.0393(7) 0.070(2) Uani d . 1.00 .
C(20) -0.1176(2) 0.4288(4) -0.1771(7) 0.057(1) Uani d . 1.00 .
C(21) -0.0661(2) 0.4262(3) -0.4151(6) 0.052(1) Uani d . 1.00 .
C(22) -0.0177(2) 0.3990(4) -0.4887(9) 0.069(2) Uani d . 1.00 .
C(23) 0.0198(2) 0.3264(5) -0.4285(7) 0.066(2) Uani d . 1.00 .
C(24) 0.0094(2) 0.2792(4) -0.2969(6) 0.056(1) Uani d . 1.00 .
C(25) -0.0388(2) 0.3064(4) -0.2131(6) 0.044(1) Uani d . 1.00 .
C(26) -0.0748(2) 0.3865(3) -0.2684(6) 0.047(1) Uani d . 1.00 .
C(30) -0.0905(3) 0.5539(5) -0.6057(9) 0.082(2) Uani d . 1.00 .
C(31) -0.1616(3) 0.4429(5) -0.503(1) 0.084(2) Uani d . 1.00 .
H(2a) 0.1681 0.0905 0.3861 0.0836 Uiso calc C2 1.00 .
H(2b) 0.1034 0.0906 0.3634 0.0836 Uiso calc C2 1.00 .
H(3a) 0.1350 -0.0792 0.3353 0.0861 Uiso calc C3 1.00 .
H(3b) 0.1781 -0.0432 0.2175 0.0861 Uiso calc C3 1.00 .
H(4N) 0.0631 -0.0454 0.1867 0.0697 Uiso calc N4 1.00 .
H(5a) 0.1191 -0.1944 0.1006 0.1013 Uiso calc C5 1.00 .
H(5b) 0.0665 -0.1568 0.0147 0.1013 Uiso calc C5 1.00 .
H(6a) 0.1350 -0.1771 -0.1510 0.0849 Uiso calc C6 1.00 .
H(6b) 0.1767 -0.1124 -0.0564 0.0849 Uiso calc C6 1.00 .
H(7N) 0.0874 -0.0369 -0.2144 0.0671 Uiso calc N7 1.00 .
H(8a) 0.1861 -0.0472 -0.2966 0.0811 Uiso calc C8 1.00 .
H(8b) 0.1523 0.0535 -0.3335 0.0811 Uiso calc C8 1.00 .
H(9a) 0.2365 0.1054 -0.2363 0.0785 Uiso calc C9 1.00 .
H(9b) 0.2274 0.0346 -0.0996 0.0785 Uiso calc C9 1.00 .
H(10N) 0.1650 0.2085 -0.1731 0.0608 Uiso calc N10 1.00 .
H(11a) 0.2501 0.2179 -0.0167 0.0722 Uiso calc C11 1.00 .
H(11b) 0.1994 0.2923 0.0094 0.0722 Uiso calc C11 1.00 .
H(12a) 0.2185 0.2254 0.2301 0.0684 Uiso calc C12 1.00 .
H(12b) 0.2245 0.1129 0.1670 0.0684 Uiso calc C12 1.00 .
H(13a) 0.1155 0.2764 0.3195 0.0684 Uiso calc C13 1.00 .
H(13b) 0.1257 0.3092 0.1574 0.0684 Uiso calc C13 1.00 .
H(14a) 0.0311 0.3042 0.1839 0.0709 Uiso calc C14 1.00 .
H(14b) 0.0336 0.1956 0.2607 0.0709 Uiso calc C14 1.00 .
H(18) -0.1032 0.2718 0.1033 0.0646 Uiso calc C18 1.00 .
H(19) -0.1528 0.4219 0.0258 0.0697 Uiso calc C19 1.00 .
H(20) -0.1405 0.4843 -0.2104 0.0570 Uiso calc C20 1.00 .
H(22) -0.0096 0.4302 -0.5793 0.0684 Uiso calc C22 1.00 .
H(23) 0.0532 0.3092 -0.4787 0.0659 Uiso calc C23 1.00 .
H(24) 0.0348 0.2277 -0.2586 0.0557 Uiso calc C24 1.00 .
H(30a) -0.1177 0.6065 -0.6236 0.0823 Uiso calc C30 1.00 .
H(30b) -0.0550 0.5859 -0.5858 0.0823 Uiso calc C30 1.00 .
H(30c) -0.0875 0.5081 -0.6858 0.0823 Uiso calc C30 1.00 .
H(31a) -0.1910 0.4930 -0.4935 0.0849 Uiso calc C31 1.00 .
H(31b) -0.1616 0.4132 -0.5970 0.0849 Uiso calc C31 1.00 .
H(31c) -0.1673 0.3888 -0.4305 0.0849 Uiso calc C31 1.00 .

loop_
_atom_type_symbol
_atom_type_oxidation_number
_atom_type_number_in_cell
_atom_type_scat_dispersion_real
_atom_type_scat_dispersion_imag
_atom_type_scat_source
C 0 88 0.018 0.009
;International Tables for Crystallography
(1992, Vol. C, Tables 4.2.6.8 and 6.1.1.1)
;
H 0 140 0.000 0.000
;International Tables for Crystallography
(1992, Vol. C, Table 6.1.1.2)
;
N 0 24 0.031 0.018
;International Tables for Crystallography
(1992, Vol. C, Tables 4.2.6.8 and 6.1.1.1)
;
O 0 24 0.049 0.032
;International Tables for Crystallography
(1992, Vol. C, Tables 4.2.6.8 and 6.1.1.1)
;
S 0 4 0.333 0.557
;International Tables for Crystallography
(1992, Vol. C, Tables 4.2.6.8 and 6.1.1.1)
;
Cl 0 4 0.364 0.702
;International Tables for Crystallography
(1992, Vol. C, Tables 4.2.6.8 and 6.1.1.1)
;
Zn 0 4 -1.549 0.678
;International Tables for Crystallography
(1992, Vol. C, Tables 4.2.6.8 and 6.1.1.1)
;

loop_
_geom_angle_atom_site_label_1
_geom_angle_atom_site_label_2
_geom_angle_atom_site_label_3
_geom_angle
_geom_angle_site_symmetry_1
_geom_angle_site_symmetry_2
_geom_angle_site_symmetry_3
_geom_angle_publ_flag
N(1) Zn(1) N(4) 82.5(2) 1_555 1_555 1_555 yes
N(1) Zn(1) N(7) 140.9(2) 1_555 1_555 1_555 yes
N(1) Zn(1) N(10) 80.9(2) 1_555 1_555 1_555 yes
N(1) Zn(1) N(15) 85.2(2) 1_555 1_555 1_555 yes
N(4) Zn(1) N(7) 82.6(2) 1_555 1_555 1_555 yes
N(4) Zn(1) N(10) 131.4(2) 1_555 1_555 1_555 yes
N(4) Zn(1) N(15) 109.4(2) 1_555 1_555 1_555 yes
N(7) Zn(1) N(10) 82.4(2) 1_555 1_555 1_555 yes
N(7) Zn(1) N(15) 133.9(2) 1_555 1_555 1_555 yes
N(10) Zn(1) N(15) 114.2(2) 1_555 1_555 1_555 yes
O(32) Cl(1) O(33) 111.0(4) 1_555 1_555 1_555 yes
O(32) Cl(1) O(34) 108.3(7) 1_555 1_555 1_555 yes
O(32) Cl(1) O(35) 104.6(5) 1_555 1_555 1_555 yes
O(33) Cl(1) O(34) 112.2(3) 1_555 1_555 1_555 yes
O(33) Cl(1) O(35) 109.5(4) 1_555 1_555 1_555 yes
O(34) Cl(1) O(35) 111.0(6) 1_555 1_555 1_555 yes
O(27) S(16) O(28) 117.1(3) 1_555 1_555 1_555 yes
O(27) S(16) N(15) 113.0(3) 1_555 1_555 1_555 yes
O(27) S(16) C(17) 104.2(2) 1_555 1_555 1_555 yes
O(28) S(16) N(15) 107.1(2) 1_555 1_555 1_555 yes
O(28) S(16) C(17) 107.1(3) 1_555 1_555 1_555 yes
N(15) S(16) C(17) 107.9(2) 1_555 1_555 1_555 yes
Zn(1) N(1) C(2) 107.9(4) 1_555 1_555 1_555 yes
Zn(1) N(1) C(12) 107.9(4) 1_555 1_555 1_555 yes
Zn(1) N(1) C(13) 103.3(3) 1_555 1_555 1_555 yes
C(2) N(1) C(12) 112.0(5) 1_555 1_555 1_555 yes
C(2) N(1) C(13) 112.4(5) 1_555 1_555 1_555 yes
C(12) N(1) C(13) 112.8(5) 1_555 1_555 1_555 yes
Zn(1) N(4) C(3) 105.4(4) 1_555 1_555 1_555 yes
Zn(1) N(4) C(5) 106.4(5) 1_555 1_555 1_555 yes
Zn(1) N(4) H(4N) 109.1(4) 1_555 1_555 1_555 no
C(3) N(4) C(5) 119.0(6) 1_555 1_555 1_555 yes
C(3) N(4) H(4N) 107.5(6) 1_555 1_555 1_555 no
C(5) N(4) H(4N) 109.1(6) 1_555 1_555 1_555 no
Zn(1) N(7) C(6) 107.9(5) 1_555 1_555 1_555 yes
Zn(1) N(7) C(8) 108.5(4) 1_555 1_555 1_555 yes
Zn(1) N(7) H(7N) 110.1(4) 1_555 1_555 1_555 no
C(6) N(7) C(8) 108.3(6) 1_555 1_555 1_555 yes
C(6) N(7) H(7N) 110.3(5) 1_555 1_555 1_555 no
C(8) N(7) H(7N) 111.7(6) 1_555 1_555 1_555 no
Zn(1) N(10) C(9) 106.2(4) 1_555 1_555 1_555 yes
Zn(1) N(10) C(11) 111.0(4) 1_555 1_555 1_555 yes
Zn(1) N(10) H(10N) 108.2(4) 1_555 1_555 1_555 no
C(9) N(10) C(11) 114.0(5) 1_555 1_555 1_555 yes
C(9) N(10) H(10N) 109.4(5) 1_555 1_555 1_555 no
C(11) N(10) H(10N) 107.9(5) 1_555 1_555 1_555 no
Zn(1) N(15) S(16) 117.2(2) 1_555 1_555 1_555 yes
Zn(1) N(15) C(14) 112.5(3) 1_555 1_555 1_555 yes
S(16) N(15) C(14) 117.3(4) 1_555 1_555 1_555 yes
C(21) N(29) C(30) 115.9(5) 1_555 1_555 1_555 yes
C(21) N(29) C(31) 113.9(4) 1_555 1_555 1_555 yes
C(30) N(29) C(31) 109.9(6) 1_555 1_555 1_555 yes
N(1) C(2) C(3) 109.8(6) 1_555 1_555 1_555 yes
N(1) C(2) H(2a) 110.0(7) 1_555 1_555 1_555 no
N(1) C(2) H(2b) 110.0(6) 1_555 1_555 1_555 no
C(3) C(2) H(2a) 109.5(7) 1_555 1_555 1_555 no
C(3) C(2) H(2b) 109.6(7) 1_555 1_555 1_555 no
H(2a) C(2) H(2b) 107.9(7) 1_555 1_555 1_555 no
N(4) C(3) C(2) 110.0(6) 1_555 1_555 1_555 yes
N(4) C(3) H(3a) 109.9(7) 1_555 1_555 1_555 no
N(4) C(3) H(3b) 110.3(8) 1_555 1_555 1_555 no
C(2) C(3) H(3a) 108.7(8) 1_555 1_555 1_555 no
C(2) C(3) H(3b) 109.1(7) 1_555 1_555 1_555 no
H(3a) C(3) H(3b) 108.9(7) 1_555 1_555 1_555 no
N(4) C(5) C(6) 113.0(5) 1_555 1_555 1_555 yes
N(4) C(5) H(5a) 107.7(9) 1_555 1_555 1_555 no
N(4) C(5) H(5b) 108.0(6) 1_555 1_555 1_555 no
C(6) C(5) H(5a) 109.4(7) 1_555 1_555 1_555 no
C(6) C(5) H(5b) 109.7(9) 1_555 1_555 1_555 no
H(5a) C(5) H(5b) 108.9(6) 1_555 1_555 1_555 no
N(7) C(6) C(5) 109.9(6) 1_555 1_555 1_555 yes
N(7) C(6) H(6a) 110.3(8) 1_555 1_555 1_555 no
N(7) C(6) H(6b) 109.8(6) 1_555 1_555 1_555 no
C(5) C(6) H(6a) 108.6(7) 1_555 1_555 1_555 no
C(5) C(6) H(6b) 108.2(8) 1_555 1_555 1_555 no
H(6a) C(6) H(6b) 109.9(7) 1_555 1_555 1_555 no
N(7) C(8) C(9) 111.0(5) 1_555 1_555 1_555 yes
N(7) C(8) H(8a) 108.5(7) 1_555 1_555 1_555 no
N(7) C(8) H(8b) 108.5(7) 1_555 1_555 1_555 no
C(9) C(8) H(8a) 108.8(7) 1_555 1_555 1_555 no
C(9) C(8) H(8b) 108.7(7) 1_555 1_555 1_555 no
H(8a) C(8) H(8b) 111.3(7) 1_555 1_555 1_555 no
N(10) C(9) C(8) 107.5(5) 1_555 1_555 1_555 yes
N(10) C(9) H(9a) 109.7(6) 1_555 1_555 1_555 no
N(10) C(9) H(9b) 109.2(7) 1_555 1_555 1_555 no
C(8) C(9) H(9a) 110.9(8) 1_555 1_555 1_555 no
C(8) C(9) H(9b) 110.3(6) 1_555 1_555 1_555 no
H(9a) C(9) H(9b) 109.2(7) 1_555 1_555 1_555 no
N(10) C(11) C(12) 110.9(4) 1_555 1_555 1_555 yes
N(10) C(11) H(11a) 110.1(7) 1_555 1_555 1_555 no
N(10) C(11) H(11b) 110.1(6) 1_555 1_555 1_555 no
C(12) C(11) H(11a) 108.0(7) 1_555 1_555 1_555 no
C(12) C(11) H(11b) 107.9(8) 1_555 1_555 1_555 no
H(11a) C(11) H(11b) 109.8(5) 1_555 1_555 1_555 no
N(1) C(12) C(11) 112.1(5) 1_555 1_555 1_555 yes
N(1) C(12) H(12a) 108.2(6) 1_555 1_555 1_555 no
N(1) C(12) H(12b) 108.5(6) 1_555 1_555 1_555 no
C(11) C(12) H(12a) 109.7(6) 1_555 1_555 1_555 no
C(11) C(12) H(12b) 109.9(6) 1_555 1_555 1_555 no
H(12a) C(12) H(12b) 108.3(6) 1_555 1_555 1_555 no
N(1) C(13) C(14) 111.1(5) 1_555 1_555 1_555 yes
N(1) C(13) H(13a) 108.9(5) 1_555 1_555 1_555 no
N(1) C(13) H(13b) 109.4(5) 1_555 1_555 1_555 no
C(14) C(13) H(13a) 109.0(6) 1_555 1_555 1_555 no
C(14) C(13) H(13b) 109.5(6) 1_555 1_555 1_555 no
H(13a) C(13) H(13b) 108.9(6) 1_555 1_555 1_555 no
N(15) C(14) C(13) 109.6(5) 1_555 1_555 1_555 yes
N(15) C(14) H(14a) 110.5(6) 1_555 1_555 1_555 no
N(15) C(14) H(14b) 110.1(5) 1_555 1_555 1_555 no
C(13) C(14) H(14a) 109.3(6) 1_555 1_555 1_555 no
C(13) C(14) H(14b) 108.9(6) 1_555 1_555 1_555 no
H(14a) C(14) H(14b) 108.3(6) 1_555 1_555 1_555 no
S(16) C(17) C(18) 117.6(4) 1_555 1_555 1_555 yes
S(16) C(17) C(25) 120.6(4) 1_555 1_555 1_555 yes
C(18) C(17) C(25) 121.8(5) 1_555 1_555 1_555 yes
C(17) C(18) C(19) 120.6(6) 1_555 1_555 1_555 yes
C(17) C(18) H(18) 119.8(5) 1_555 1_555 1_555 no
C(19) C(18) H(18) 119.6(5) 1_555 1_555 1_555 no
C(18) C(19) C(20) 119.9(5) 1_555 1_555 1_555 yes
C(18) C(19) H(19) 119.4(6) 1_555 1_555 1_555 no
C(20) C(19) H(19) 120.7(6) 1_555 1_555 1_555 no
C(19) C(20) C(26) 120.4(5) 1_555 1_555 1_555 yes
C(19) C(20) H(20) 118.8(6) 1_555 1_555 1_555 no
C(26) C(20) H(20) 120.8(6) 1_555 1_555 1_555 no
N(29) C(21) C(22) 123.0(6) 1_555 1_555 1_555 yes
N(29) C(21) C(26) 118.2(5) 1_555 1_555 1_555 yes
C(22) C(21) C(26) 118.8(5) 1_555 1_555 1_555 yes
C(21) C(22) C(23) 120.7(6) 1_555 1_555 1_555 yes
C(21) C(22) H(22) 119.6(6) 1_555 1_555 1_555 no
C(23) C(22) H(22) 119.7(6) 1_555 1_555 1_555 no
C(22) C(23) C(24) 121.4(5) 1_555 1_555 1_555 yes
C(22) C(23) H(23) 120.2(7) 1_555 1_555 1_555 no
C(24) C(23) H(23) 118.4(6) 1_555 1_555 1_555 no
C(23) C(24) C(25) 120.6(5) 1_555 1_555 1_555 yes
C(23) C(24) H(24) 120.6(5) 1_555 1_555 1_555 no
C(25) C(24) H(24) 118.7(5) 1_555 1_555 1_555 no
C(17) C(25) C(24) 125.0(5) 1_555 1_555 1_555 yes
C(17) C(25) C(26) 116.8(4) 1_555 1_555 1_555 yes
C(24) C(25) C(26) 118.1(5) 1_555 1_555 1_555 yes
C(20) C(26) C(21) 120.7(5) 1_555 1_555 1_555 yes
C(20) C(26) C(25) 119.8(5) 1_555 1_555 1_555 yes
C(21) C(26) C(25) 119.5(4) 1_555 1_555 1_555 yes
N(29) C(30) H(30a) 108.7(7) 1_555 1_555 1_555 no
N(29) C(30) H(30b) 108.4(7) 1_555 1_555 1_555 no
N(29) C(30) H(30c) 108.9(6) 1_555 1_555 1_555 no
H(30a) C(30) H(30b) 109.5(7) 1_555 1_555 1_555 no
H(30a) C(30) H(30c) 111.1(8) 1_555 1_555 1_555 no
H(30b) C(30) H(30c) 110.3(8) 1_555 1_555 1_555 no
N(29) C(31) H(31a) 109.4(6) 1_555 1_555 1_555 no
N(29) C(31) H(31b) 109.5(7) 1_555 1_555 1_555 no
N(29) C(31) H(31c) 109.2(6) 1_555 1_555 1_555 no
H(31a) C(31) H(31b) 110.6(7) 1_555 1_555 1_555 no
H(31a) C(31) H(31c) 108.6(9) 1_555 1_555 1_555 no
H(31b) C(31) H(31c) 109.6(7) 1_555 1_555 1_555 no

loop_
_geom_bond_atom_site_label_1
_geom_bond_atom_site_label_2
_geom_bond_distance
_geom_bond_site_symmetry_1
_geom_bond_site_symmetry_2
_geom_bond_publ_flag
Zn(1) N(1) 2.155(4) 1_555 1_555 yes
Zn(1) N(4) 2.148(6) 1_555 1_555 yes
Zn(1) N(7) 2.086(6) 1_555 1_555 yes
Zn(1) N(10) 2.145(5) 1_555 1_555 yes
Zn(1) N(15) 1.969(4) 1_555 1_555 yes
Cl(1) O(32) 1.404(8) 1_555 1_555 yes
Cl(1) O(33) 1.424(4) 1_555 1_555 yes
Cl(1) O(34) 1.349(6) 1_555 1_555 yes
Cl(1) O(35) 1.419(6) 1_555 1_555 yes
S(16) O(27) 1.439(5) 1_555 1_555 yes
S(16) O(28) 1.463(5) 1_555 1_555 yes
S(16) N(15) 1.564(4) 1_555 1_555 yes
S(16) C(17) 1.789(5) 1_555 1_555 yes
N(1) C(2) 1.482(8) 1_555 1_555 yes
N(1) C(12) 1.462(7) 1_555 1_555 yes
N(1) C(13) 1.512(8) 1_555 1_555 yes
N(4) C(3) 1.47(1) 1_555 1_555 yes
N(4) C(5) 1.47(1) 1_555 1_555 yes
N(4) H(4N) 0.9584 1_555 1_555 no
N(7) C(6) 1.442(9) 1_555 1_555 yes
N(7) C(8) 1.501(10) 1_555 1_555 yes
N(7) H(7N) 0.9410 1_555 1_555 no
N(10) C(9) 1.459(8) 1_555 1_555 yes
N(10) C(11) 1.483(9) 1_555 1_555 yes
N(10) H(10N) 0.9378 1_555 1_555 no
N(15) C(14) 1.468(7) 1_555 1_555 yes
N(29) C(21) 1.422(7) 1_555 1_555 yes
N(29) C(30) 1.465(9) 1_555 1_555 yes
N(29) C(31) 1.461(7) 1_555 1_555 yes
C(2) C(3) 1.52(1) 1_555 1_555 yes
C(2) H(2a) 0.9612 1_555 1_555 no
C(2) H(2b) 0.9573 1_555 1_555 no
C(3) H(3a) 0.9635 1_555 1_555 no
C(3) H(3b) 0.9435 1_555 1_555 no
C(5) C(6) 1.48(1) 1_555 1_555 yes
C(5) H(5a) 0.9612 1_555 1_555 no
C(5) H(5b) 0.9454 1_555 1_555 no
C(6) H(6a) 0.9384 1_555 1_555 no
C(6) H(6b) 0.9562 1_555 1_555 no
C(8) C(9) 1.50(1) 1_555 1_555 yes
C(8) H(8a) 0.9419 1_555 1_555 no
C(8) H(8b) 0.9376 1_555 1_555 no
C(9) H(9a) 0.9395 1_555 1_555 no
C(9) H(9b) 0.9632 1_555 1_555 no
C(11) C(12) 1.50(1) 1_555 1_555 yes
C(11) H(11a) 0.9458 1_555 1_555 no
C(11) H(11b) 0.9502 1_555 1_555 no
C(12) H(12a) 0.9621 1_555 1_555 no
C(12) H(12b) 0.9514 1_555 1_555 no
C(13) C(14) 1.513(8) 1_555 1_555 yes
C(13) H(13a) 0.9670 1_555 1_555 no
C(13) H(13b) 0.9400 1_555 1_555 no
C(14) H(14a) 0.9495 1_555 1_555 no
C(14) H(14b) 0.9642 1_555 1_555 no
C(17) C(18) 1.350(8) 1_555 1_555 yes
C(17) C(25) 1.418(7) 1_555 1_555 yes
C(18) C(19) 1.406(8) 1_555 1_555 yes
C(18) H(18) 0.9644 1_555 1_555 no
C(19) C(20) 1.361(9) 1_555 1_555 yes
C(19) H(19) 0.9608 1_555 1_555 no
C(20) C(26) 1.418(8) 1_555 1_555 yes
C(20) H(20) 0.9432 1_555 1_555 no
C(21) C(22) 1.376(8) 1_555 1_555 yes
C(21) C(26) 1.442(8) 1_555 1_555 yes
C(22) C(23) 1.396(9) 1_555 1_555 yes
C(22) H(22) 0.9345 1_555 1_555 no
C(23) C(24) 1.362(9) 1_555 1_555 yes
C(23) H(23) 0.9426 1_555 1_555 no
C(24) C(25) 1.420(7) 1_555 1_555 yes
C(24) H(24) 0.9562 1_555 1_555 no
C(25) C(26) 1.424(7) 1_555 1_555 yes
C(30) H(30a) 0.9459 1_555 1_555 no
C(30) H(30b) 0.9543 1_555 1_555 no
C(30) H(30c) 0.9358 1_555 1_555 no
C(31) H(31a) 0.9495 1_555 1_555 no
C(31) H(31b) 0.9375 1_555 1_555 no
C(31) H(31c) 0.9610 1_555 1_555 no

loop_
_geom_contact_atom_site_label_1
_geom_contact_atom_site_label_2
_geom_contact_distance
_geom_contact_site_symmetry_1
_geom_contact_site_symmetry_2
O(27) N(7) 2.874(7) 1_555 2_555
O(27) C(6) 3.41(1) 1_555 2_555
O(27) C(8) 3.431(9) 1_555 2_555
O(28) N(4) 3.020(7) 1_555 2_554
O(28) C(3) 3.363(8) 1_555 2_554
O(32) C(3) 3.44(1) 1_555 3_554
O(33) N(10) 3.089(7) 1_555 1_555
O(33) C(23) 3.311(7) 1_555 1_555
O(33) C(9) 3.510(9) 1_555 1_555
O(33) C(24) 3.593(6) 1_555 1_555
O(34) C(9) 3.37(1) 1_555 1_555
O(34) C(6) 3.40(1) 1_555 3_554
O(34) C(31) 3.411(9) 1_555 4_555
O(34) N(10) 3.576(10) 1_555 1_555
O(35) C(9) 3.361(9) 1_555 3_554
O(35) C(20) 3.399(8) 1_555 2_564
O(35) C(13) 3.437(9) 1_555 1_554
O(35) C(19) 3.503(9) 1_555 2_564
C(5) C(25) 3.440(9) 1_555 2_555
C(5) C(24) 3.538(9) 1_555 2_555
C(24) C(30) 3.356(9) 1_555 2_565
